data_7111561
loop_
_publ_author_name
'Leung, Wing-Por'
'Chiu, Wang-Kin'
'Chong, Kim-Hung'
'Mak, Thomas C. W.'

_publ_section_title
;
 Synthesis of a germanium analogue of a dithiocarboxylic acid anhydride
 from the Ge(i) pyridyl-1-azaallyl dimer
;
_journal_issue 44
_journal_name_full 'Chemical Communications'
_journal_page_first 6822
_journal_page_last 6824
_journal_paper_doi 10.1039/b916326c
_journal_year 2009
_chemical_formula_sum 'C38 H54 Ge2 N4 Si4'
_chemical_formula_weight 824.39
_chemical_name_systematic
;
?
;
_space_group_IT_number 4
_symmetry_cell_setting monoclinic
_symmetry_space_group_name_Hall 'P 2yb'
_symmetry_space_group_name_H-M 'P 1 21 1'
_atom_sites_solution_hydrogens geom
_atom_sites_solution_primary direct
_atom_sites_solution_secondary difmap
_audit_creation_method SHELXL-97
_cell_angle_alpha 90.00
_cell_angle_beta 108.301(4)
_cell_angle_gamma 90.00
_cell_formula_units_Z 2
_cell_length_a 13.346(3)
_cell_length_b 11.006(3)
_cell_length_c 15.589(4)
_cell_measurement_temperature 293(2)
_cell_volume 2174.0(10)
_computing_cell_refinement 'BRUKER SMART CCD DIFFRACTOMETER'
_computing_data_collection 'BRUKER SMART CCD DIFFRACTOMETER'
_computing_data_reduction 'BRUKER SMART CCD DIFFRACTOMETER'
_computing_molecular_graphics 'SIEMENS SHELXTL'
_computing_publication_material 'SIEMENS SHELXTL'
_computing_structure_refinement 'SHELXL-97 (Sheldrick, 1997)'
_computing_structure_solution 'SHELXS-97 (Sheldrick, 1990)'
_diffrn_ambient_temperature 293(2)
_diffrn_measured_fraction_theta_full 0.998
_diffrn_measured_fraction_theta_max 0.998
_diffrn_measurement_device_type 'BRUKER SMART CCD DIFFRACTOMETER'
_diffrn_measurement_method 'OMEGA SCAN'
_diffrn_radiation_monochromator graphite
_diffrn_radiation_source 'fine-focus sealed tube'
_diffrn_radiation_type MoK\a
_diffrn_radiation_wavelength 0.71073
_diffrn_reflns_av_R_equivalents 0.0342
_diffrn_reflns_av_sigmaI/netI 0.0716
_diffrn_reflns_limit_h_max 15
_diffrn_reflns_limit_h_min -15
_diffrn_reflns_limit_k_max 13
_diffrn_reflns_limit_k_min -13
_diffrn_reflns_limit_l_max 13
_diffrn_reflns_limit_l_min -18
_diffrn_reflns_number 11671
_diffrn_reflns_theta_full 25.00
_diffrn_reflns_theta_max 25.00
_diffrn_reflns_theta_min 1.61
_exptl_absorpt_coefficient_mu 1.523
_exptl_absorpt_correction_T_max 1.0000
_exptl_absorpt_correction_T_min 0.497831
_exptl_absorpt_correction_type SADABS
_exptl_crystal_colour red
_exptl_crystal_density_diffrn 1.259
_exptl_crystal_density_method 'not measured'
_exptl_crystal_description block
_exptl_crystal_F_000 860
_exptl_crystal_size_max 0.50
_exptl_crystal_size_mid 0.40
_exptl_crystal_size_min 0.30
_refine_diff_density_max 0.597
_refine_diff_density_min -0.281
_refine_diff_density_rms 0.060
_refine_ls_abs_structure_details 'Flack H D (1983), Acta Cryst. A39, 876-881'
_refine_ls_abs_structure_Flack -0.008(9)
_refine_ls_extinction_method none
_refine_ls_goodness_of_fit_ref 0.967
_refine_ls_hydrogen_treatment riding
_refine_ls_matrix_type full
_refine_ls_number_parameters 433
_refine_ls_number_reflns 7263
_refine_ls_number_restraints 1
_refine_ls_restrained_S_all 0.967
_refine_ls_R_factor_all 0.0516
_refine_ls_R_factor_gt 0.0397
_refine_ls_shift/su_max 0.007
_refine_ls_shift/su_mean 0.000
_refine_ls_structure_factor_coef Fsqd
_refine_ls_weighting_details 'calc w=1/[\s^2^(Fo^2^)+(0.0453P)^2^+0.0000P] where P=(Fo^2^+2Fc^2^)/3'
_refine_ls_weighting_scheme calc
_refine_ls_wR_factor_gt 0.0913
_refine_ls_wR_factor_ref 0.0984
_reflns_number_gt 6175
_reflns_number_total 7263
_reflns_threshold_expression >2sigma(I)
_cod_data_source_file b916326csup1.cif
_cod_data_source_block CWK26
_cod_depositor_comments
;
The following automatic conversions were performed:

'_symmetry_cell_setting' value 'Monoclinic' changed to 'monoclinic'
according to /home/saulius/struct/CIF-dictionaries/cif_core.dic
dictionary named 'cif_core.dic' version 2.4.2 from 2011-04-26.

Automatic conversion script
Id: cif_fix_values 1891 2012-01-12 08:04:46Z andrius 
;
_cod_original_cell_volume 2173.8(9)
_cod_original_sg_symbol_H-M P2(1)
_cod_database_code 7111561

loop_
_symmetry_equiv_pos_as_xyz
'x, y, z'
'-x, y+1/2, -z'

loop_
_atom_site_label
_atom_site_type_symbol
_atom_site_fract_x
_atom_site_fract_y
_atom_site_fract_z
_atom_site_U_iso_or_equiv
_atom_site_adp_type
_atom_site_occupancy
_atom_site_symmetry_multiplicity
_atom_site_calc_flag
_atom_site_refinement_flags
Ge1 Ge 0.79274(3) 0.61529(4) 0.32455(3) 0.04231(13) Uani 1 1 d .
Ge2 Ge 0.75241(3) 0.38382(4) 0.32273(3) 0.04321(13) Uani 1 1 d .
Si1 Si 0.98697(10) 0.30926(11) 0.21004(9) 0.0456(3) Uani 1 1 d .
Si2 Si 0.80294(14) 0.78030(13) 0.16263(11) 0.0690(4) Uani 1 1 d .
Si3 Si 0.54674(12) 0.68075(13) 0.43442(11) 0.0603(4) Uani 1 1 d .
Si4 Si 0.53685(10) 0.25231(12) 0.22855(9) 0.0502(3) Uani 1 1 d .
N1 N 0.9461(3) 0.5595(3) 0.3836(2) 0.0420(8) Uani 1 1 d .
N2 N 0.8291(3) 0.6373(3) 0.2134(2) 0.0481(9) Uani 1 1 d .
N3 N 0.7556(3) 0.4095(3) 0.4541(2) 0.0465(9) Uani 1 1 d .
N4 N 0.5984(2) 0.3799(4) 0.2908(2) 0.0441(8) Uani 1 1 d .
C1 C 0.9924(4) 0.5850(4) 0.4721(3) 0.0526(12) Uani 1 1 d .
H1A H 0.9518 0.6202 0.5041 0.063 Uiso 1 1 calc R
C2 C 1.0958(4) 0.5614(5) 0.5163(4) 0.0670(15) Uani 1 1 d .
H2A H 1.1257 0.5796 0.5773 0.080 Uiso 1 1 calc R
C3 C 1.1549(4) 0.5096(6) 0.4675(4) 0.0713(16) Uani 1 1 d .
H3A H 1.2261 0.4934 0.4955 0.086 Uiso 1 1 calc R
C4 C 1.1094(4) 0.4818(5) 0.3783(3) 0.0555(12) Uani 1 1 d .
H4A H 1.1504 0.4483 0.3458 0.067 Uiso 1 1 calc R
C5 C 1.0020(3) 0.5031(4) 0.3352(3) 0.0401(10) Uani 1 1 d .
C6 C 0.9510(3) 0.4676(4) 0.2404(3) 0.0401(10) Uani 1 1 d .
C7 C 1.0217(4) 0.2128(5) 0.3151(4) 0.0664(15) Uani 1 1 d .
H7A H 1.0406 0.1327 0.3014 0.100 Uiso 1 1 calc R
H7B H 0.9619 0.2079 0.3368 0.100 Uiso 1 1 calc R
H7C H 1.0801 0.2487 0.3608 0.100 Uiso 1 1 calc R
C8 C 1.1018(5) 0.3053(6) 0.1644(5) 0.0856(19) Uani 1 1 d .
H8A H 1.0857 0.3536 0.1105 0.128 Uiso 1 1 calc R
H8B H 1.1148 0.2229 0.1506 0.128 Uiso 1 1 calc R
H8C H 1.1634 0.3372 0.2088 0.128 Uiso 1 1 calc R
C9 C 0.8739(5) 0.2291(5) 0.1293(4) 0.0708(16) Uani 1 1 d .
H9A H 0.8514 0.2731 0.0732 0.106 Uiso 1 1 calc R
H9B H 0.8167 0.2242 0.1541 0.106 Uiso 1 1 calc R
H9C H 0.8953 0.1487 0.1187 0.106 Uiso 1 1 calc R
C10 C 0.8749(3) 0.5389(4) 0.1854(3) 0.0428(10) Uani 1 1 d .
C11 C 0.8319(4) 0.5116(5) 0.0857(3) 0.0523(12) Uani 1 1 d .
C12 C 0.8965(6) 0.5034(6) 0.0310(4) 0.086(2) Uani 1 1 d .
H12A H 0.9686 0.5175 0.0547 0.104 Uiso 1 1 calc R
C13 C 0.8504(10) 0.4732(7) -0.0614(5) 0.113(3) Uani 1 1 d .
H13A H 0.8929 0.4681 -0.0985 0.135 Uiso 1 1 calc R
C14 C 0.7456(11) 0.4516(9) -0.0965(5) 0.131(4) Uani 1 1 d .
H14A H 0.7169 0.4297 -0.1569 0.158 Uiso 1 1 calc R
C15 C 0.6825(7) 0.4618(7) -0.0442(5) 0.111(3) Uani 1 1 d .
H15A H 0.6104 0.4486 -0.0695 0.133 Uiso 1 1 calc R
C16 C 0.7235(5) 0.4917(6) 0.0475(3) 0.0731(16) Uani 1 1 d .
H16A H 0.6789 0.4984 0.0827 0.088 Uiso 1 1 calc R
C17 C 0.6595(8) 0.8102(9) 0.1192(8) 0.190(6) Uani 1 1 d .
H17A H 0.6267 0.7526 0.0726 0.286 Uiso 1 1 calc R
H17B H 0.6476 0.8910 0.0948 0.286 Uiso 1 1 calc R
H17C H 0.6297 0.8026 0.1675 0.286 Uiso 1 1 calc R
C18 C 0.8605(17) 0.8026(9) 0.0742(11) 0.351(15) Uani 1 1 d .
H18A H 0.8366 0.7399 0.0296 0.527 Uiso 1 1 calc R
H18B H 0.9360 0.7993 0.0990 0.527 Uiso 1 1 calc R
H18C H 0.8397 0.8805 0.0466 0.527 Uiso 1 1 calc R
C19 C 0.8498(6) 0.8984(6) 0.2501(5) 0.119(3) Uani 1 1 d .
H19A H 0.9251 0.8933 0.2757 0.179 Uiso 1 1 calc R
H19B H 0.8179 0.8861 0.2968 0.179 Uiso 1 1 calc R
H19C H 0.8306 0.9771 0.2235 0.179 Uiso 1 1 calc R
C20 C 0.8357(4) 0.3612(6) 0.5207(4) 0.0705(16) Uani 1 1 d .
H20A H 0.8900 0.3240 0.5051 0.085 Uiso 1 1 calc R
C21 C 0.8425(5) 0.3634(8) 0.6094(4) 0.094(2) Uani 1 1 d .
H21A H 0.8995 0.3290 0.6534 0.113 Uiso 1 1 calc R
C22 C 0.7624(6) 0.4181(8) 0.6312(4) 0.100(3) Uani 1 1 d .
H22A H 0.7636 0.4192 0.6911 0.120 Uiso 1 1 calc R
C23 C 0.6782(5) 0.4727(6) 0.5652(3) 0.0770(19) Uani 1 1 d .
H23A H 0.6241 0.5108 0.5808 0.092 Uiso 1 1 calc R
C24 C 0.6769(4) 0.4688(4) 0.4738(3) 0.0469(11) Uani 1 1 d .
C25 C 0.5898(3) 0.5271(4) 0.4039(3) 0.0440(11) Uani 1 1 d .
C26 C 0.5082(6) 0.7879(5) 0.3371(5) 0.0852(19) Uani 1 1 d .
H26A H 0.4482 0.7561 0.2908 0.128 Uiso 1 1 calc R
H26B H 0.5661 0.7976 0.3135 0.128 Uiso 1 1 calc R
H26C H 0.4905 0.8653 0.3568 0.128 Uiso 1 1 calc R
C27 C 0.4383(5) 0.6692(6) 0.4872(4) 0.0808(17) Uani 1 1 d .
H27A H 0.3772 0.6327 0.4450 0.121 Uiso 1 1 calc R
H27B H 0.4206 0.7490 0.5028 0.121 Uiso 1 1 calc R
H27C H 0.4616 0.6201 0.5407 0.121 Uiso 1 1 calc R
C28 C 0.6647(6) 0.7546(7) 0.5196(5) 0.104(3) Uani 1 1 d .
H28A H 0.7214 0.7612 0.4943 0.156 Uiso 1 1 calc R
H28B H 0.6869 0.7059 0.5734 0.156 Uiso 1 1 calc R
H28C H 0.6455 0.8342 0.5343 0.156 Uiso 1 1 calc R
C29 C 0.5510(3) 0.4749(4) 0.3188(3) 0.0395(10) Uani 1 1 d .
C30 C 0.4517(4) 0.5230(4) 0.2523(3) 0.0468(11) Uani 1 1 d .
C31 C 0.4513(5) 0.5578(5) 0.1669(4) 0.0708(15) Uani 1 1 d .
H31A H 0.5118 0.5484 0.1500 0.085 Uiso 1 1 calc R
C32 C 0.3606(5) 0.6068(7) 0.1064(4) 0.093(2) Uani 1 1 d .
H32A H 0.3610 0.6314 0.0495 0.112 Uiso 1 1 calc R
C33 C 0.2703(5) 0.6191(7) 0.1300(5) 0.099(2) Uani 1 1 d .
H33A H 0.2098 0.6523 0.0893 0.119 Uiso 1 1 calc R
C34 C 0.2697(4) 0.5825(5) 0.2130(5) 0.0783(18) Uani 1 1 d .
H34A H 0.2082 0.5897 0.2286 0.094 Uiso 1 1 calc R
C35 C 0.3583(3) 0.5355(5) 0.2738(3) 0.0570(12) Uani 1 1 d .
H35A H 0.3564 0.5113 0.3305 0.068 Uiso 1 1 calc R
C36 C 0.3998(5) 0.2347(6) 0.2293(5) 0.097(2) Uani 1 1 d .
H36A H 0.3594 0.3049 0.2024 0.145 Uiso 1 1 calc R
H36B H 0.3992 0.2264 0.2905 0.145 Uiso 1 1 calc R
H36C H 0.3692 0.1636 0.1955 0.145 Uiso 1 1 calc R
C37 C 0.6126(5) 0.1141(6) 0.2808(4) 0.0854(17) Uani 1 1 d .
H37A H 0.6131 0.1073 0.3423 0.128 Uiso 1 1 calc R
H37B H 0.6837 0.1205 0.2792 0.128 Uiso 1 1 calc R
H37C H 0.5798 0.0434 0.2477 0.128 Uiso 1 1 calc R
C38 C 0.5410(6) 0.2583(7) 0.1100(4) 0.095(2) Uani 1 1 d .
H38A H 0.5027 0.3283 0.0801 0.142 Uiso 1 1 calc R
H38B H 0.5093 0.1861 0.0785 0.142 Uiso 1 1 calc R
H38C H 0.6130 0.2636 0.1106 0.142 Uiso 1 1 calc R

loop_
_atom_site_aniso_label
_atom_site_aniso_U_11
_atom_site_aniso_U_22
_atom_site_aniso_U_33
_atom_site_aniso_U_23
_atom_site_aniso_U_13
_atom_site_aniso_U_12
Ge1 0.0455(2) 0.0358(3) 0.0520(3) -0.0028(2) 0.02450(19) 0.0018(2)
Ge2 0.0384(2) 0.0358(2) 0.0581(3) -0.0038(2) 0.01907(18) -0.0001(2)
Si1 0.0510(7) 0.0366(7) 0.0543(8) -0.0051(6) 0.0239(6) 0.0015(5)
Si2 0.1083(12) 0.0359(8) 0.0658(9) 0.0114(7) 0.0319(8) 0.0059(8)
Si3 0.0702(9) 0.0436(8) 0.0843(10) -0.0176(7) 0.0490(8) -0.0112(7)
Si4 0.0488(6) 0.0453(7) 0.0581(8) -0.0144(6) 0.0192(6) -0.0103(6)
N1 0.0414(18) 0.041(2) 0.046(2) -0.0085(16) 0.0177(16) -0.0073(16)
N2 0.061(2) 0.037(2) 0.054(2) 0.0046(17) 0.0288(17) 0.0094(17)
N3 0.0464(19) 0.042(2) 0.050(2) 0.0080(17) 0.0125(16) -0.0056(16)
N4 0.0417(17) 0.039(2) 0.055(2) -0.0089(19) 0.0198(15) -0.0011(18)
C1 0.061(3) 0.049(3) 0.050(3) -0.015(2) 0.021(2) -0.007(2)
C2 0.064(3) 0.068(4) 0.057(3) -0.017(3) 0.001(3) -0.005(3)
C3 0.048(3) 0.064(4) 0.086(4) -0.021(3) -0.002(3) 0.002(2)
C4 0.043(3) 0.051(3) 0.072(3) -0.011(3) 0.018(2) -0.001(2)
C5 0.044(3) 0.031(2) 0.049(2) -0.003(2) 0.020(2) -0.0053(18)
C6 0.042(2) 0.035(3) 0.050(2) -0.0003(19) 0.0232(19) 0.0021(19)
C7 0.066(3) 0.048(3) 0.077(4) 0.004(3) 0.010(3) 0.003(3)
C8 0.079(4) 0.069(4) 0.136(6) -0.019(4) 0.072(4) 0.005(3)
C9 0.091(4) 0.042(3) 0.067(4) -0.008(3) 0.008(3) -0.003(3)
C10 0.054(3) 0.037(3) 0.047(2) 0.0049(19) 0.029(2) 0.000(2)
C11 0.078(4) 0.037(3) 0.045(2) 0.011(2) 0.023(3) 0.012(2)
C12 0.148(6) 0.071(4) 0.066(3) 0.010(3) 0.070(4) 0.022(4)
C13 0.212(10) 0.079(6) 0.075(5) 0.017(4) 0.085(6) 0.032(7)
C14 0.230(12) 0.100(7) 0.056(5) 0.006(4) 0.034(6) 0.050(8)
C15 0.136(6) 0.081(5) 0.082(5) -0.009(4) -0.012(5) 0.020(5)
C16 0.095(5) 0.057(3) 0.057(3) 0.001(3) 0.007(3) 0.007(3)
C17 0.173(9) 0.087(7) 0.217(12) 0.012(7) -0.073(9) 0.022(7)
C18 0.78(4) 0.068(6) 0.46(3) 0.077(10) 0.56(3) 0.074(13)
C19 0.133(6) 0.046(4) 0.150(7) 0.002(4) 0.003(5) -0.007(4)
C20 0.056(3) 0.072(4) 0.074(4) 0.022(3) 0.005(3) -0.008(3)
C21 0.075(4) 0.112(6) 0.073(4) 0.021(4) -0.009(3) -0.012(4)
C22 0.103(5) 0.138(7) 0.046(3) 0.007(4) 0.006(3) -0.038(5)
C23 0.080(4) 0.102(5) 0.054(3) -0.018(3) 0.028(3) -0.037(4)
C24 0.049(3) 0.043(3) 0.053(3) -0.007(2) 0.024(2) -0.019(2)
C25 0.044(3) 0.041(3) 0.053(3) -0.006(2) 0.025(2) -0.008(2)
C26 0.124(5) 0.040(3) 0.117(5) 0.000(3) 0.074(4) 0.002(3)
C27 0.092(4) 0.068(4) 0.104(5) -0.013(3) 0.063(4) 0.002(3)
C28 0.106(5) 0.089(5) 0.139(6) -0.061(5) 0.072(5) -0.050(4)
C29 0.042(2) 0.032(3) 0.050(2) -0.0015(19) 0.022(2) -0.0052(18)
C30 0.048(3) 0.035(3) 0.056(3) -0.001(2) 0.015(2) 0.004(2)
C31 0.083(4) 0.069(4) 0.063(3) 0.016(3) 0.026(3) 0.004(3)
C32 0.097(5) 0.094(5) 0.080(4) 0.036(4) 0.017(3) 0.011(4)
C33 0.073(4) 0.093(5) 0.112(5) 0.040(5) 0.001(4) 0.019(4)
C34 0.051(3) 0.066(4) 0.111(5) 0.023(4) 0.015(3) 0.013(3)
C35 0.043(3) 0.061(3) 0.067(3) 0.010(2) 0.017(2) 0.001(2)
C36 0.067(3) 0.075(5) 0.155(7) -0.049(4) 0.046(4) -0.031(3)
C37 0.104(4) 0.047(3) 0.109(5) -0.011(4) 0.038(3) 0.001(3)
C38 0.121(5) 0.100(5) 0.058(4) -0.026(3) 0.019(3) -0.019(4)

loop_
_atom_type_symbol
_atom_type_description
_atom_type_scat_dispersion_real
_atom_type_scat_dispersion_imag
_atom_type_scat_source
C C 0.0033 0.0016 'International Tables Vol C Tables 4.2.6.8 and 6.1.1.4'
H H 0.0000 0.0000 'International Tables Vol C Tables 4.2.6.8 and 6.1.1.4'
N N 0.0061 0.0033 'International Tables Vol C Tables 4.2.6.8 and 6.1.1.4'
Si Si 0.0817 0.0704 'International Tables Vol C Tables 4.2.6.8 and 6.1.1.4'
Ge Ge 0.1547 1.8001 'International Tables Vol C Tables 4.2.6.8 and 6.1.1.4'

loop_
_geom_angle_atom_site_label_1
_geom_angle_atom_site_label_2
_geom_angle_atom_site_label_3
_geom_angle
N2 Ge1 N1 86.86(15)
N2 Ge1 Ge2 102.70(11)
N1 Ge1 Ge2 83.44(10)
N4 Ge2 N3 87.05(14)
N4 Ge2 Ge1 102.80(12)
N3 Ge2 Ge1 85.13(10)
C9 Si1 C8 108.5(3)
C9 Si1 C7 104.3(3)
C8 Si1 C7 108.0(3)
C9 Si1 C6 112.9(2)
C8 Si1 C6 114.4(2)
C7 Si1 C6 108.1(2)
N2 Si2 C18 113.5(4)
N2 Si2 C19 109.0(3)
C18 Si2 C19 110.2(6)
N2 Si2 C17 111.3(4)
C18 Si2 C17 109.8(9)
C19 Si2 C17 102.5(4)
C26 Si3 C27 110.2(3)
C26 Si3 C25 112.9(2)
C27 Si3 C25 112.7(2)
C26 Si3 C28 104.8(4)
C27 Si3 C28 107.9(3)
C25 Si3 C28 108.0(3)
N4 Si4 C36 111.9(2)
N4 Si4 C37 108.4(2)
C36 Si4 C37 108.3(3)
N4 Si4 C38 111.3(3)
C36 Si4 C38 110.4(3)
C37 Si4 C38 106.3(3)
C1 N1 C5 120.3(4)
C1 N1 Ge1 117.8(3)
C5 N1 Ge1 121.8(3)
C10 N2 Si2 127.5(3)
C10 N2 Ge1 116.1(3)
Si2 N2 Ge1 116.3(2)
C20 N3 C24 120.1(4)
C20 N3 Ge2 118.6(4)
C24 N3 Ge2 121.3(3)
C29 N4 Si4 127.3(3)
C29 N4 Ge2 117.2(3)
Si4 N4 Ge2 115.49(19)
N1 C1 C2 122.9(5)
C1 C2 C3 117.7(5)
C4 C3 C2 120.4(5)
C3 C4 C5 120.8(5)
N1 C5 C4 117.7(4)
N1 C5 C6 121.0(4)
C4 C5 C6 121.2(4)
C10 C6 C5 120.0(4)
C10 C6 Si1 124.7(3)
C5 C6 Si1 114.8(3)
C6 C10 N2 125.0(4)
C6 C10 C11 120.3(4)
N2 C10 C11 114.8(4)
C12 C11 C16 119.0(5)
C12 C11 C10 122.4(5)
C16 C11 C10 118.6(4)
C11 C12 C13 119.0(7)
C14 C13 C12 121.0(8)
C15 C14 C13 120.2(8)
C14 C15 C16 121.3(9)
C11 C16 C15 119.5(7)
N3 C20 C21 124.2(6)
C20 C21 C22 117.1(6)
C21 C22 C23 121.4(6)
C22 C23 C24 118.5(6)
N3 C24 C23 118.6(5)
N3 C24 C25 122.2(4)
C23 C24 C25 119.3(5)
C29 C25 C24 120.0(4)
C29 C25 Si3 123.9(3)
C24 C25 Si3 115.8(3)
N4 C29 C25 123.5(4)
N4 C29 C30 116.6(3)
C25 C29 C30 119.8(4)
C31 C30 C35 118.0(4)
C31 C30 C29 119.8(4)
C35 C30 C29 122.1(4)
C30 C31 C32 120.0(6)
C33 C32 C31 120.6(6)
C34 C33 C32 119.6(5)
C33 C34 C35 120.8(6)
C34 C35 C30 121.0(5)

loop_
_geom_bond_atom_site_label_1
_geom_bond_atom_site_label_2
_geom_bond_distance
Ge1 N2 1.955(4)
Ge1 N1 2.057(3)
Ge1 Ge2 2.6021(8)
Ge2 N4 1.957(3)
Ge2 N3 2.054(4)
Si1 C9 1.856(5)
Si1 C8 1.881(5)
Si1 C7 1.884(5)
Si1 C6 1.907(4)
Si2 N2 1.746(4)
Si2 C18 1.794(9)
Si2 C19 1.845(7)
Si2 C17 1.849(9)
Si3 C26 1.862(7)
Si3 C27 1.880(6)
Si3 C25 1.894(5)
Si3 C28 1.895(7)
Si4 N4 1.757(4)
Si4 C36 1.844(6)
Si4 C37 1.866(6)
Si4 C38 1.867(6)
N1 C1 1.352(5)
N1 C5 1.366(5)
N2 C10 1.381(5)
N3 C20 1.344(6)
N3 C24 1.352(6)
N4 C29 1.363(6)
C1 C2 1.360(7)
C2 C3 1.379(8)
C3 C4 1.365(7)
C4 C5 1.400(6)
C5 C6 1.471(6)
C6 C10 1.355(6)
C10 C11 1.508(6)
C11 C12 1.393(8)
C11 C16 1.398(7)
C12 C13 1.417(10)
C13 C14 1.354(13)
C14 C15 1.347(13)
C15 C16 1.400(8)
C20 C21 1.357(9)
C21 C22 1.358(10)
C22 C23 1.399(10)
C23 C24 1.419(7)
C24 C25 1.468(6)
C25 C29 1.388(6)
C29 C30 1.500(6)
C30 C31 1.385(7)
C30 C35 1.395(6)
C31 C32 1.389(8)
C32 C33 1.373(9)
C33 C34 1.358(9)
C34 C35 1.364(7)
